data_4504489
loop_
_publ_author_name
'Liu, Cai-Ming'
'Gao, Song'
'Kou, Hui-Zhong'
'Zhang, De-Qing'
'Sun, Hao-Ling'
'Zhu, Dao-Ben'

_publ_section_title
;
 Synthesis, Crystal Structure, and Magnetic Properties of a
 Three-Dimensional Cyano-Bridged Bimetallic Coordination Polymer with an
 Aromatic Amine Capping Ligand:&#x2009;
 [Cu(2,2&#x2018;-dpa)]3[Cr(CN)6]2&#x00B7;3H2O (2,2&#x2018;-dpa =
 2,2&#x2018;-Dipicolylamine)
;
_journal_issue 1
_journal_name_full 'Crystal Growth &amp; Design'
_journal_page_first 94
_journal_paper_doi 10.1021/cg050186j
_journal_volume 6
_journal_year 2006
_chemical_formula_sum 'C48 H39 Cr2 Cu3 N21 O3'
_chemical_formula_weight 1252.62
_chemical_name_systematic
; 
 ? 
;
_space_group_IT_number 14
_symmetry_cell_setting monoclinic
_symmetry_space_group_name_Hall '-P 2ybc'
_symmetry_space_group_name_H-M 'P 1 21/c 1'
_atom_sites_solution_hydrogens geom
_atom_sites_solution_primary direct
_atom_sites_solution_secondary difmap
_audit_creation_method SHELXL-97
_cell_angle_alpha 90.00
_cell_angle_beta 90.46(3)
_cell_angle_gamma 90.00
_cell_formula_units_Z 4
_cell_length_a 18.005(4)
_cell_length_b 23.732(5)
_cell_length_c 23.235(5)
_cell_measurement_temperature 293(2)
_cell_volume 9928(4)
_computing_cell_refinement 'RAPID AUTO (Rigaku, 2001)'
_computing_data_collection 'RAPID AUTO (Rigaku, 2001)'
_computing_data_reduction 'RAPID AUTO (Rigaku, 2001)'
_computing_molecular_graphics 'SHELXTL (Siemens, 1994)'
_computing_publication_material 'SHELXTL (Siemens, 1994)'
_computing_structure_refinement 'SHELXL-97 (Sheldrick, 1997)'
_computing_structure_solution 'SHELXS-97 (Sheldrick, 1990)'
_diffrn_ambient_temperature 293(2)
_diffrn_measured_fraction_theta_full 0.952
_diffrn_measured_fraction_theta_max 0.952
_diffrn_measurement_device_type 'Rigaku R-AXIS RAPID IP'
_diffrn_measurement_method Oscillation
_diffrn_radiation_monochromator graphite
_diffrn_radiation_source 'fine-focus sealed tube'
_diffrn_radiation_type MoK\a
_diffrn_radiation_wavelength 0.71073
_diffrn_reflns_av_R_equivalents 0.0000
_diffrn_reflns_av_sigmaI/netI 0.2538
_diffrn_reflns_limit_h_max 23
_diffrn_reflns_limit_h_min 0
_diffrn_reflns_limit_k_max 30
_diffrn_reflns_limit_k_min 0
_diffrn_reflns_limit_l_max 30
_diffrn_reflns_limit_l_min -30
_diffrn_reflns_number 21994
_diffrn_reflns_theta_full 27.62
_diffrn_reflns_theta_max 27.62
_diffrn_reflns_theta_min 1.66
_exptl_absorpt_coefficient_mu 0.878
_exptl_absorpt_correction_T_max 1.2360
_exptl_absorpt_correction_T_min 0.7313
_exptl_absorpt_correction_type 'PSI scans'
_exptl_crystal_colour 'Dark blue'
_exptl_crystal_density_diffrn 0.838
_exptl_crystal_density_meas Empirical
_exptl_crystal_density_method 'not measured'
_exptl_crystal_description Block
_exptl_crystal_F_000 2532
_exptl_crystal_size_max 0.39
_exptl_crystal_size_mid 0.38
_exptl_crystal_size_min 0.30
_refine_diff_density_max 0.950
_refine_diff_density_min -0.386
_refine_diff_density_rms 0.120
_refine_ls_extinction_coef 0.0012(2)
_refine_ls_extinction_expression Fc^*^=kFc[1+0.001xFc^2^\l^3^/sin(2\q)]^-1/4^
_refine_ls_extinction_method SHELXL
_refine_ls_goodness_of_fit_ref 0.822
_refine_ls_hydrogen_treatment mixed
_refine_ls_matrix_type full
_refine_ls_number_parameters 716
_refine_ls_number_reflns 21994
_refine_ls_number_restraints 0
_refine_ls_restrained_S_all 0.822
_refine_ls_R_factor_all 0.2509
_refine_ls_R_factor_gt 0.0889
_refine_ls_shift/su_max 0.001
_refine_ls_shift/su_mean 0.000
_refine_ls_structure_factor_coef Fsqd
_refine_ls_weighting_details 'calc w=1/[\s^2^(Fo^2^)+(0.1308P)^2^+0.0000P] where P=(Fo^2^+2Fc^2^)/3'
_refine_ls_weighting_scheme calc
_refine_ls_wR_factor_gt 0.2307
_refine_ls_wR_factor_ref 0.2851
_reflns_number_gt 6003
_reflns_number_total 21994
_reflns_threshold_expression >2sigma(I)
_cod_data_source_file cg050186jsi20050427_025122.cif
_cod_data_source_block 1
_cod_depositor_comments
;
The following automatic conversions were performed:

'_symmetry_cell_setting' value 'Monoclinic' changed to 'monoclinic'
according to /home/saulius/struct/CIF-dictionaries/cif_core.dic
dictionary named 'cif_core.dic' version 2.4.1 from 2010-06-29.

Automatic conversion script
Id: cif_fix_values 1715 2011-07-08 13:25:40Z adriana 
;
_cod_original_cell_volume 9927(3)
_cod_original_sg_symbol_H-M P2(1)/c
_cod_database_code 4504489

loop_
_symmetry_equiv_pos_as_xyz
'x, y, z'
'-x, y+1/2, -z+1/2'
'-x, -y, -z'
'x, -y-1/2, z-1/2'

loop_
_atom_site_label
_atom_site_type_symbol
_atom_site_fract_x
_atom_site_fract_y
_atom_site_fract_z
_atom_site_U_iso_or_equiv
_atom_site_adp_type
_atom_site_occupancy
_atom_site_symmetry_multiplicity
_atom_site_calc_flag
_atom_site_refinement_flags
Cr1 Cr 0.5000 0.5000 0.5000 0.0774(6) Uani 1 2 d S
Cr2 Cr 0.0000 0.5000 0.5000 0.0427(4) Uani 1 2 d S
Cr3 Cr 0.00741(8) 0.65201(5) 0.85275(6) 0.0696(4) Uani 1 1 d .
Cu1 Cu 0.25687(6) 0.55641(5) 0.40108(5) 0.0765(4) Uani 1 1 d .
Cu2 Cu 0.12266(6) 0.51431(4) 0.70649(4) 0.0668(3) Uani 1 1 d .
Cu3 Cu -0.08781(7) 0.78731(4) 1.00928(4) 0.0730(4) Uani 1 1 d .
C1 C 0.2977(8) 0.4525(6) 0.3341(6) 0.118(4) Uani 1 1 d .
H1A H 0.3401 0.4525 0.3573 0.141 Uiso 1 1 calc R
C2 C 0.2913(14) 0.4098(15) 0.2937(12) 0.192(11) Uani 1 1 d .
H2A H 0.3287 0.3838 0.2862 0.230 Uiso 1 1 calc R
C3 C 0.2351(17) 0.4101(12) 0.2705(15) 0.223(19) Uani 1 1 d .
H3A H 0.2257 0.3779 0.2489 0.267 Uiso 1 1 calc R
C4 C 0.1791(11) 0.4488(9) 0.2686(6) 0.182(9) Uani 1 1 d .
H4A H 0.1399 0.4457 0.2424 0.218 Uiso 1 1 calc R
C5 C 0.1839(10) 0.4972(8) 0.3117(5) 0.149(7) Uani 1 1 d .
C6 C 0.1350(7) 0.5513(8) 0.3270(6) 0.141(6) Uani 1 1 d .
H6A H 0.1110 0.5657 0.2924 0.169 Uiso 1 1 calc R
H6B H 0.0966 0.5410 0.3541 0.169 Uiso 1 1 calc R
C7 C 0.1375(6) 0.6306(7) 0.3816(6) 0.119(5) Uani 1 1 d .
H7A H 0.1006 0.6110 0.4043 0.142 Uiso 1 1 calc R
H7B H 0.1123 0.6565 0.3558 0.142 Uiso 1 1 calc R
C8 C 0.1886(9) 0.6600(7) 0.4181(7) 0.122(5) Uani 1 1 d .
C9 C 0.1760(11) 0.7157(11) 0.4378(8) 0.169(9) Uani 1 1 d .
H9A H 0.1344 0.7357 0.4256 0.202 Uiso 1 1 calc R
C10 C 0.2221(14) 0.7376(8) 0.4720(9) 0.185(10) Uani 1 1 d .
H10A H 0.2121 0.7741 0.4843 0.222 Uiso 1 1 calc R
C11 C 0.2858(12) 0.7130(7) 0.4931(6) 0.172(7) Uani 1 1 d .
H11A H 0.3176 0.7300 0.5195 0.206 Uiso 1 1 calc R
C12 C 0.2975(9) 0.6560(5) 0.4686(6) 0.129(5) Uani 1 1 d .
H12A H 0.3409 0.6367 0.4780 0.155 Uiso 1 1 calc R
C13 C 0.2143(6) 0.6212(5) 0.6958(5) 0.105(3) Uani 1 1 d .
H13A H 0.1864 0.6346 0.7264 0.126 Uiso 1 1 calc R
C14 C 0.2669(9) 0.6563(6) 0.6741(8) 0.151(6) Uani 1 1 d .
H14A H 0.2726 0.6930 0.6875 0.181 Uiso 1 1 calc R
C15 C 0.3110(9) 0.6349(7) 0.6316(9) 0.158(6) Uani 1 1 d .
H15A H 0.3487 0.6571 0.6166 0.190 Uiso 1 1 calc R
C16 C 0.3005(7) 0.5809(8) 0.6106(6) 0.133(5) Uani 1 1 d .
H16A H 0.3305 0.5671 0.5813 0.160 Uiso 1 1 calc R
C17 C 0.2426(6) 0.5463(5) 0.6345(5) 0.099(3) Uani 1 1 d .
C18 C 0.2238(6) 0.4890(5) 0.6158(4) 0.093(3) Uani 1 1 d .
H18A H 0.1895 0.4904 0.5834 0.112 Uiso 1 1 calc R
H18B H 0.2682 0.4693 0.6039 0.112 Uiso 1 1 calc R
C19 C 0.1456(6) 0.4118(4) 0.6495(5) 0.102(4) Uani 1 1 d .
H19A H 0.1777 0.3796 0.6429 0.122 Uiso 1 1 calc R
H19B H 0.1179 0.4193 0.6144 0.122 Uiso 1 1 calc R
C20 C 0.0923(7) 0.3986(4) 0.6978(5) 0.092(3) Uani 1 1 d .
C21 C 0.0650(9) 0.3459(7) 0.7023(7) 0.137(5) Uani 1 1 d .
H21A H 0.0788 0.3165 0.6783 0.165 Uiso 1 1 calc R
C22 C 0.0152(11) 0.3402(5) 0.7456(9) 0.161(7) Uani 1 1 d .
H22A H -0.0062 0.3048 0.7495 0.193 Uiso 1 1 calc R
C23 C -0.0089(7) 0.3827(6) 0.7866(6) 0.124(4) Uani 1 1 d .
H23A H -0.0412 0.3761 0.8169 0.149 Uiso 1 1 calc R
C24 C 0.0242(6) 0.4356(4) 0.7736(5) 0.096(3) Uani 1 1 d .
H24A H 0.0112 0.4667 0.7957 0.116 Uiso 1 1 calc R
C25 C -0.2190(7) 0.7847(5) 0.9309(6) 0.115(4) Uani 1 1 d .
H25A H -0.1897 0.7588 0.9114 0.137 Uiso 1 1 calc R
C26 C -0.2865(15) 0.7957(9) 0.9078(14) 0.225(14) Uani 1 1 d .
H26A H -0.3066 0.7784 0.8753 0.270 Uiso 1 1 calc R
C27 C -0.3176(14) 0.8331(12) 0.9371(13) 0.226(16) Uani 1 1 d .
H27A H -0.3624 0.8453 0.9213 0.271 Uiso 1 1 calc R
C28 C -0.2987(10) 0.8607(6) 0.9897(11) 0.182(9) Uani 1 1 d .
H28A H -0.3297 0.8864 1.0080 0.219 Uiso 1 1 calc R
C29 C -0.2263(8) 0.8447(5) 1.0117(7) 0.120(5) Uani 1 1 d .
C30 C -0.1842(8) 0.8636(5) 1.0643(7) 0.131(5) Uani 1 1 d .
H30A H -0.1585 0.8986 1.0562 0.157 Uiso 1 1 calc R
H30B H -0.2186 0.8704 1.0955 0.157 Uiso 1 1 calc R
C31 C -0.0711(9) 0.8422(5) 1.1169(5) 0.124(5) Uani 1 1 d .
H31A H -0.0872 0.8459 1.1564 0.148 Uiso 1 1 calc R
H31B H -0.0549 0.8790 1.1036 0.148 Uiso 1 1 calc R
C32 C -0.0074(8) 0.8005(5) 1.1134(5) 0.106(4) Uani 1 1 d .
C33 C 0.0452(11) 0.7939(8) 1.1562(6) 0.154(7) Uani 1 1 d .
H33A H 0.0423 0.8138 1.1906 0.184 Uiso 1 1 calc R
C34 C 0.1037(10) 0.7558(9) 1.1459(8) 0.160(7) Uani 1 1 d .
H34A H 0.1424 0.7528 1.1724 0.193 Uiso 1 1 calc R
C35 C 0.1043(9) 0.7232(6) 1.0973(7) 0.136(5) Uani 1 1 d .
H35A H 0.1406 0.6959 1.0916 0.163 Uiso 1 1 calc R
C36 C 0.0492(7) 0.7323(5) 1.0573(5) 0.104(4) Uani 1 1 d .
H36A H 0.0497 0.7113 1.0235 0.125 Uiso 1 1 calc R
C37 C 0.3996(5) 0.5172(4) 0.4624(4) 0.072(2) Uani 1 1 d .
C38 C 0.4471(6) 0.4709(5) 0.5745(5) 0.099(3) Uani 1 1 d .
C39 C 0.5006(6) 0.5821(5) 0.5341(5) 0.107(4) Uani 1 1 d .
C40 C 0.1104(5) 0.5115(3) 0.4759(3) 0.0527(19) Uani 1 1 d .
C41 C 0.0271(4) 0.5175(3) 0.5846(4) 0.0533(19) Uani 1 1 d .
C42 C 0.0216(4) 0.4161(3) 0.5136(3) 0.0467(18) Uani 1 1 d .
C43 C 0.0487(5) 0.5950(3) 0.7947(4) 0.067(2) Uani 1 1 d .
C44 C -0.0646(7) 0.5923(5) 0.8774(4) 0.096(3) Uani 1 1 d .
C45 C -0.0685(6) 0.6831(4) 0.7945(4) 0.083(3) Uani 1 1 d .
C46 C 0.0828(6) 0.7093(4) 0.8197(4) 0.084(3) Uani 1 1 d .
C47 C 0.0819(7) 0.6285(4) 0.9150(5) 0.103(3) Uani 1 1 d .
C48 C -0.0331(5) 0.7075(3) 0.9103(4) 0.065(2) Uani 1 1 d .
N1 N 0.2497(6) 0.4924(4) 0.3426(3) 0.096(3) Uani 1 1 d .
N2 N 0.1802(5) 0.5925(5) 0.3508(4) 0.098(3) Uani 1 1 d .
H2 H 0.2276 0.5942 0.3470 0.118 Uiso 1 1 calc R
N3 N 0.2515(5) 0.6329(4) 0.4358(4) 0.091(2) Uani 1 1 d .
N4 N 0.1988(4) 0.5685(3) 0.6769(3) 0.083(2) Uani 1 1 d .
N5 N 0.1897(4) 0.4598(3) 0.6641(3) 0.083(2) Uani 1 1 d .
H5 H 0.1957 0.4707 0.6991 0.100 Uiso 1 1 calc R
N6 N 0.0740(4) 0.4429(3) 0.7304(3) 0.076(2) Uani 1 1 d .
N7 N -0.1900(5) 0.8069(3) 0.9786(4) 0.089(2) Uani 1 1 d .
N8 N -0.1326(6) 0.8221(3) 1.0808(4) 0.097(3) Uani 1 1 d .
H8 H -0.1369 0.7874 1.0705 0.116 Uiso 1 1 calc R
N9 N -0.0039(5) 0.7691(3) 1.0645(3) 0.083(2) Uani 1 1 d .
N10 N 0.3461(4) 0.5297(3) 0.4415(4) 0.089(2) Uani 1 1 d .
N11 N 0.4185(6) 0.4538(5) 0.6146(5) 0.133(4) Uani 1 1 d .
N12 N 0.4992(7) 0.6252(5) 0.5513(6) 0.171(5) Uani 1 1 d .
N13 N 0.1693(4) 0.5193(3) 0.4609(3) 0.0710(19) Uani 1 1 d .
N14 N 0.0453(4) 0.5255(3) 0.6315(3) 0.0665(19) Uani 1 1 d .
N15 N 0.0355(4) 0.3700(3) 0.5205(3) 0.0656(18) Uani 1 1 d .
N16 N 0.0753(4) 0.5638(3) 0.7614(3) 0.077(2) Uani 1 1 d .
N17 N -0.1023(8) 0.5553(5) 0.8881(5) 0.176(5) Uani 1 1 d .
N18 N -0.1092(6) 0.7021(4) 0.7647(4) 0.111(3) Uani 1 1 d .
N19 N 0.1251(5) 0.7386(4) 0.7995(4) 0.105(3) Uani 1 1 d .
N20 N 0.1233(7) 0.6177(5) 0.9511(5) 0.154(5) Uani 1 1 d .
N21 N -0.0543(4) 0.7374(3) 0.9465(3) 0.080(2) Uani 1 1 d .
O1W O -0.1812(11) 0.7418(6) 1.1652(6) 0.154(7) Uani 0.50 1 d P
O2W O 0.2322(9) 0.8201(7) 0.7656(6) 0.320(9) Uani 1 1 d .
O3W O 0.1015(15) 0.4316(13) 0.9252(10) 0.282(15) Uani 0.50 1 d P
O4W O 0.3297(10) 0.4326(12) 0.7146(9) 0.235(12) Uani 0.50 1 d P
O5W O 0.2284(16) 0.6038(12) 1.0420(11) 0.282(15) Uani 0.50 1 d P

loop_
_atom_site_aniso_label
_atom_site_aniso_U_11
_atom_site_aniso_U_22
_atom_site_aniso_U_33
_atom_site_aniso_U_23
_atom_site_aniso_U_13
_atom_site_aniso_U_12
Cr1 0.0361(11) 0.0898(14) 0.1062(16) -0.0068(12) -0.0097(10) 0.0050(10)
Cr2 0.0380(9) 0.0441(9) 0.0460(9) 0.0004(7) -0.0027(7) 0.0014(7)
Cr3 0.0932(11) 0.0560(8) 0.0597(9) -0.0187(6) -0.0011(8) 0.0014(7)
Cu1 0.0456(6) 0.0991(8) 0.0847(8) 0.0182(6) -0.0079(5) -0.0015(6)
Cu2 0.0741(7) 0.0647(6) 0.0613(7) -0.0165(5) -0.0060(5) 0.0121(5)
Cu3 0.0975(9) 0.0553(6) 0.0664(7) -0.0137(5) 0.0174(6) -0.0052(6)
C1 0.136(12) 0.106(9) 0.110(10) -0.025(8) 0.031(9) -0.016(9)
C2 0.18(2) 0.23(2) 0.164(19) -0.024(16) 0.049(19) -0.04(2)
C3 0.28(4) 0.140(17) 0.25(4) -0.04(2) 0.16(3) -0.05(2)
C4 0.186(19) 0.27(2) 0.086(10) 0.005(12) -0.036(11) -0.158(17)
C5 0.159(14) 0.220(17) 0.069(8) 0.052(10) -0.033(9) -0.137(13)
C6 0.087(10) 0.222(17) 0.114(11) 0.060(11) -0.022(8) -0.010(12)
C7 0.060(8) 0.162(13) 0.134(12) 0.070(10) -0.002(8) 0.022(9)
C8 0.131(13) 0.109(11) 0.128(12) 0.056(9) 0.049(10) 0.051(10)
C9 0.158(18) 0.23(3) 0.120(15) 0.054(15) 0.013(12) 0.043(16)
C10 0.26(3) 0.129(14) 0.17(2) 0.035(13) 0.040(17) 0.109(17)
C11 0.27(2) 0.121(13) 0.129(12) -0.005(10) -0.002(13) -0.038(13)
C12 0.165(14) 0.080(9) 0.144(12) -0.007(8) 0.029(11) -0.006(8)
C13 0.096(9) 0.094(8) 0.124(10) -0.014(7) 0.006(7) -0.006(7)
C14 0.126(13) 0.122(11) 0.205(17) 0.003(11) 0.035(11) -0.014(10)
C15 0.116(13) 0.125(13) 0.23(2) 0.053(13) -0.007(12) -0.018(11)
C16 0.097(10) 0.176(14) 0.127(11) 0.033(11) 0.029(8) 0.026(10)
C17 0.084(8) 0.128(10) 0.085(8) 0.011(7) 0.002(6) 0.024(7)
C18 0.081(7) 0.116(9) 0.083(7) -0.017(7) 0.010(6) 0.020(6)
C19 0.106(9) 0.088(7) 0.112(9) -0.030(7) -0.021(8) 0.055(7)
C20 0.112(9) 0.047(6) 0.115(9) -0.016(6) -0.024(7) 0.025(6)
C21 0.133(13) 0.129(14) 0.150(14) -0.005(10) -0.017(10) 0.013(10)
C22 0.21(2) 0.051(7) 0.22(2) 0.009(10) -0.105(15) -0.005(10)
C23 0.116(10) 0.117(10) 0.141(11) 0.046(9) 0.006(8) -0.015(8)
C24 0.097(8) 0.084(7) 0.108(9) 0.006(6) -0.038(7) -0.004(6)
C25 0.074(9) 0.117(10) 0.152(12) 0.019(9) -0.030(8) -0.015(7)
C26 0.18(2) 0.137(18) 0.36(4) 0.002(19) 0.04(2) -0.017(16)
C27 0.17(2) 0.22(3) 0.28(3) 0.12(2) -0.12(2) -0.11(2)
C28 0.109(13) 0.099(11) 0.34(3) 0.046(14) 0.088(15) 0.052(10)
C29 0.102(11) 0.084(8) 0.174(14) 0.006(9) 0.063(10) 0.000(8)
C30 0.135(12) 0.076(8) 0.182(14) -0.012(9) 0.084(11) 0.004(8)
C31 0.219(16) 0.084(8) 0.069(7) -0.017(6) 0.039(9) -0.021(10)
C32 0.148(12) 0.092(8) 0.079(8) 0.007(7) 0.014(8) -0.051(8)
C33 0.163(16) 0.23(2) 0.070(9) 0.020(11) -0.020(11) -0.083(14)
C34 0.145(15) 0.23(2) 0.103(13) 0.049(13) -0.027(12) -0.072(14)
C35 0.149(14) 0.153(12) 0.105(11) 0.013(10) -0.025(10) 0.000(10)
C36 0.120(10) 0.104(9) 0.088(9) -0.004(7) 0.016(8) -0.001(8)
C37 0.033(5) 0.095(6) 0.089(7) -0.001(5) -0.017(5) 0.008(5)
C38 0.055(7) 0.124(9) 0.118(10) 0.003(7) -0.010(6) 0.004(6)
C39 0.068(7) 0.109(9) 0.143(10) -0.025(8) 0.007(7) -0.011(7)
C40 0.053(5) 0.054(4) 0.051(5) 0.012(3) -0.003(4) -0.001(4)
C41 0.051(5) 0.043(4) 0.066(6) -0.001(4) 0.003(4) 0.004(4)
C42 0.052(5) 0.046(4) 0.042(4) 0.004(3) 0.000(3) 0.000(4)
C43 0.086(7) 0.058(5) 0.057(5) -0.012(4) -0.005(5) -0.005(5)
C44 0.121(10) 0.088(7) 0.080(7) -0.012(6) 0.008(7) -0.014(7)
C45 0.102(9) 0.084(7) 0.062(7) -0.014(5) -0.010(6) 0.004(6)
C46 0.116(9) 0.060(6) 0.076(7) -0.020(5) 0.003(6) -0.007(6)
C47 0.134(10) 0.084(7) 0.090(8) -0.020(6) -0.023(7) 0.010(7)
C48 0.081(6) 0.054(5) 0.059(5) -0.020(4) 0.004(5) 0.000(4)
N1 0.103(7) 0.117(7) 0.068(5) 0.009(5) 0.012(5) -0.033(6)
N2 0.043(5) 0.144(8) 0.107(7) 0.037(6) -0.017(5) -0.010(6)
N3 0.092(7) 0.088(6) 0.093(7) 0.007(5) 0.008(5) -0.002(6)
N4 0.071(5) 0.089(6) 0.090(6) -0.004(5) 0.001(5) 0.005(4)
N5 0.092(6) 0.080(5) 0.077(6) -0.034(4) -0.014(5) 0.020(4)
N6 0.087(6) 0.075(5) 0.068(5) 0.005(4) -0.015(4) 0.009(4)
N7 0.081(6) 0.065(5) 0.120(7) 0.013(5) 0.016(6) -0.008(5)
N8 0.139(8) 0.065(5) 0.088(6) -0.021(4) 0.041(6) -0.002(6)
N9 0.118(7) 0.081(5) 0.050(5) -0.007(4) 0.008(5) -0.026(5)
N10 0.050(5) 0.105(6) 0.110(7) 0.009(5) 0.001(5) -0.002(4)
N11 0.095(8) 0.171(10) 0.134(10) 0.021(8) 0.005(7) -0.007(7)
N12 0.169(11) 0.101(8) 0.243(14) -0.057(9) 0.009(10) -0.020(8)
N13 0.049(4) 0.092(5) 0.072(5) 0.014(4) 0.002(4) -0.002(4)
N14 0.069(5) 0.075(5) 0.055(4) -0.014(4) -0.005(4) 0.005(4)
N15 0.076(5) 0.063(4) 0.058(4) 0.000(3) 0.012(4) 0.006(4)
N16 0.098(6) 0.071(5) 0.063(5) -0.016(4) -0.001(4) -0.001(4)
N17 0.229(15) 0.141(10) 0.157(11) 0.004(8) 0.025(10) -0.076(10)
N18 0.130(9) 0.102(7) 0.101(7) -0.010(5) -0.032(6) 0.007(6)
N19 0.137(9) 0.085(6) 0.093(7) -0.017(5) -0.001(6) -0.024(6)
N20 0.192(12) 0.136(9) 0.132(9) -0.012(7) -0.073(9) 0.027(8)
N21 0.092(6) 0.067(5) 0.080(5) -0.001(4) 0.000(4) -0.004(4)
O1W 0.226(19) 0.123(12) 0.112(12) 0.022(10) -0.020(12) -0.090(13)
O2W 0.303(17) 0.40(2) 0.258(15) -0.054(14) 0.074(13) -0.224(16)
O3W 0.26(3) 0.40(4) 0.18(2) 0.08(2) -0.18(2) -0.08(3)
O4W 0.108(14) 0.40(3) 0.19(2) 0.14(2) -0.045(13) 0.029(18)
O5W 0.29(3) 0.32(3) 0.24(3) 0.16(2) -0.13(2) 0.01(2)

loop_
_atom_type_symbol
_atom_type_description
_atom_type_scat_dispersion_real
_atom_type_scat_dispersion_imag
_atom_type_scat_source
C C 0.0033 0.0016 'International Tables Vol C Tables 4.2.6.8 and 6.1.1.4'
H H 0.0000 0.0000 'International Tables Vol C Tables 4.2.6.8 and 6.1.1.4'
N N 0.0061 0.0033 'International Tables Vol C Tables 4.2.6.8 and 6.1.1.4'
O O 0.0106 0.0060 'International Tables Vol C Tables 4.2.6.8 and 6.1.1.4'
Cr Cr 0.3209 0.6236 'International Tables Vol C Tables 4.2.6.8 and 6.1.1.4'
Cu Cu 0.3201 1.2651 'International Tables Vol C Tables 4.2.6.8 and 6.1.1.4'

loop_
_geom_angle_atom_site_label_1
_geom_angle_atom_site_label_2
_geom_angle_atom_site_label_3
_geom_angle
_geom_angle_site_symmetry_1
_geom_angle_site_symmetry_3
C37 Cr1 C37 180.000(1) . 3_666
C37 Cr1 C38 89.3(4) . 3_666
C37 Cr1 C38 90.7(4) 3_666 3_666
C37 Cr1 C38 90.7(4) . .
C37 Cr1 C38 89.3(4) 3_666 .
C38 Cr1 C38 180.000(2) 3_666 .
C37 Cr1 C39 91.3(4) . 3_666
C37 Cr1 C39 88.7(4) 3_666 3_666
C38 Cr1 C39 89.8(5) 3_666 3_666
C38 Cr1 C39 90.2(5) . 3_666
C37 Cr1 C39 88.7(4) . .
C37 Cr1 C39 91.3(4) 3_666 .
C38 Cr1 C39 90.2(5) 3_666 .
C38 Cr1 C39 89.8(5) . .
C39 Cr1 C39 180.0(7) 3_666 .
C42 Cr2 C42 180.0(4) . 3_566
C42 Cr2 C41 89.7(3) . 3_566
C42 Cr2 C41 90.3(3) 3_566 3_566
C42 Cr2 C41 90.3(3) . .
C42 Cr2 C41 89.7(3) 3_566 .
C41 Cr2 C41 180.000(1) 3_566 .
C42 Cr2 C40 90.7(3) . 3_566
C42 Cr2 C40 89.3(3) 3_566 3_566
C41 Cr2 C40 90.6(3) 3_566 3_566
C41 Cr2 C40 89.4(3) . 3_566
C42 Cr2 C40 89.3(3) . .
C42 Cr2 C40 90.7(3) 3_566 .
C41 Cr2 C40 89.4(3) 3_566 .
C41 Cr2 C40 90.6(3) . .
C40 Cr2 C40 180.000(1) 3_566 .
C44 Cr3 C48 91.9(4) . .
C44 Cr3 C47 91.6(5) . .
C48 Cr3 C47 87.0(4) . .
C44 Cr3 C45 90.8(4) . .
C48 Cr3 C45 87.7(4) . .
C47 Cr3 C45 174.3(4) . .
C44 Cr3 C43 87.8(4) . .
C48 Cr3 C43 179.5(3) . .
C47 Cr3 C43 92.6(4) . .
C45 Cr3 C43 92.6(4) . .
C44 Cr3 C46 174.3(4) . .
C48 Cr3 C46 93.4(3) . .
C47 Cr3 C46 90.7(4) . .
C45 Cr3 C46 87.4(4) . .
C43 Cr3 C46 86.9(3) . .
N10 Cu1 N3 98.2(4) . .
N10 Cu1 N2 168.6(3) . .
N3 Cu1 N2 79.1(4) . .
N10 Cu1 N1 97.2(4) . .
N3 Cu1 N1 161.1(4) . .
N2 Cu1 N1 83.7(5) . .
N10 Cu1 N13 98.7(3) . .
N3 Cu1 N13 94.0(3) . .
N2 Cu1 N13 92.5(3) . .
N1 Cu1 N13 94.5(3) . .
N16 Cu2 N6 97.8(3) . .
N16 Cu2 N4 98.2(3) . .
N6 Cu2 N4 161.1(3) . .
N16 Cu2 N5 166.6(3) . .
N6 Cu2 N5 81.8(3) . .
N4 Cu2 N5 80.3(3) . .
N16 Cu2 N14 99.6(3) . .
N6 Cu2 N14 92.6(3) . .
N4 Cu2 N14 94.6(3) . .
N5 Cu2 N14 93.8(3) . .
N21 Cu3 N9 96.3(3) . .
N21 Cu3 N7 99.2(4) . .
N9 Cu3 N7 161.2(4) . .
N21 Cu3 N8 166.9(3) . .
N9 Cu3 N8 82.3(4) . .
N7 Cu3 N8 80.1(4) . .
N21 Cu3 N15 99.3(3) . 2_556
N9 Cu3 N15 93.9(3) . 2_556
N7 Cu3 N15 94.1(3) . 2_556
N8 Cu3 N15 93.9(3) . 2_556
N1 C1 C2 125.8(19) . .
N1 C1 H1A 117.1 . .
C2 C1 H1A 117.1 . .
C3 C2 C1 112(4) . .
C3 C2 H2A 123.8 . .
C1 C2 H2A 123.8 . .
C2 C3 C4 132(4) . .
C2 C3 H3A 113.9 . .
C4 C3 H3A 113.9 . .
C3 C4 C5 117(2) . .
C3 C4 H4A 121.7 . .
C5 C4 H4A 121.7 . .
N1 C5 C4 108.8(17) . .
N1 C5 C6 114.9(12) . .
C4 C5 C6 136.3(16) . .
N2 C6 C5 109.4(11) . .
N2 C6 H6A 109.8 . .
C5 C6 H6A 109.8 . .
N2 C6 H6B 109.8 . .
C5 C6 H6B 109.8 . .
H6A C6 H6B 108.2 . .
N2 C7 C8 105.6(11) . .
N2 C7 H7A 110.6 . .
C8 C7 H7A 110.6 . .
N2 C7 H7B 110.6 . .
C8 C7 H7B 110.6 . .
H7A C7 H7B 108.7 . .
N3 C8 C9 118.6(18) . .
N3 C8 C7 118.4(13) . .
C9 C8 C7 123.0(17) . .
C10 C9 C8 119(2) . .
C10 C9 H9A 120.5 . .
C8 C9 H9A 120.5 . .
C9 C10 C11 126(2) . .
C9 C10 H10A 116.8 . .
C11 C10 H10A 116.8 . .
C10 C11 C12 111.9(16) . .
C10 C11 H11A 124.1 . .
C12 C11 H11A 124.1 . .
N3 C12 C11 122.6(15) . .
N3 C12 H12A 118.7 . .
C11 C12 H12A 118.7 . .
N4 C13 C14 125.9(12) . .
N4 C13 H13A 117.0 . .
C14 C13 H13A 117.0 . .
C13 C14 C15 116.7(15) . .
C13 C14 H14A 121.7 . .
C15 C14 H14A 121.7 . .
C14 C15 C16 121.4(15) . .
C14 C15 H15A 119.3 . .
C16 C15 H15A 119.3 . .
C15 C16 C17 119.2(14) . .
C15 C16 H16A 120.4 . .
C17 C16 H16A 120.4 . .
N4 C17 C16 118.6(12) . .
N4 C17 C18 115.8(10) . .
C16 C17 C18 125.5(12) . .
N5 C18 C17 108.2(9) . .
N5 C18 H18A 110.1 . .
C17 C18 H18A 110.1 . .
N5 C18 H18B 110.1 . .
C17 C18 H18B 110.1 . .
H18A C18 H18B 108.4 . .
N5 C19 C20 110.1(9) . .
N5 C19 H19A 109.6 . .
C20 C19 H19A 109.6 . .
N5 C19 H19B 109.6 . .
C20 C19 H19B 109.6 . .
H19A C19 H19B 108.2 . .
N6 C20 C21 126.3(13) . .
N6 C20 C19 114.7(9) . .
C21 C20 C19 118.9(12) . .
C20 C21 C22 113.1(16) . .
C20 C21 H21A 123.4 . .
C22 C21 H21A 123.4 . .
C21 C22 C23 128.1(15) . .
C21 C22 H22A 116.0 . .
C23 C22 H22A 116.0 . .
C24 C23 C22 110.3(12) . .
C24 C23 H23A 124.9 . .
C22 C23 H23A 124.9 . .
N6 C24 C23 123.1(11) . .
N6 C24 H24A 118.5 . .
C23 C24 H24A 118.5 . .
N7 C25 C26 126.9(19) . .
N7 C25 H25A 116.5 . .
C26 C25 H25A 116.5 . .
C27 C26 C25 109(3) . .
C27 C26 H26A 125.5 . .
C25 C26 H26A 125.5 . .
C26 C27 C28 133(3) . .
C26 C27 H27A 113.3 . .
C28 C27 H27A 113.3 . .
C27 C28 C29 113.0(17) . .
C27 C28 H28A 123.5 . .
C29 C28 H28A 123.5 . .
N7 C29 C28 114.2(15) . .
N7 C29 C30 114.7(13) . .
C28 C29 C30 131.0(15) . .
N8 C30 C29 109.9(10) . .
N8 C30 H30A 109.7 . .
C29 C30 H30A 109.7 . .
N8 C30 H30B 109.7 . .
C29 C30 H30B 109.7 . .
H30A C30 H30B 108.2 . .
N8 C31 C32 108.9(9) . .
N8 C31 H31A 109.9 . .
C32 C31 H31A 109.9 . .
N8 C31 H31B 109.9 . .
C32 C31 H31B 109.9 . .
H31A C31 H31B 108.3 . .
N9 C32 C33 120.4(14) . .
N9 C32 C31 116.2(12) . .
C33 C32 C31 123.4(14) . .
C32 C33 C34 117.4(17) . .
C32 C33 H33A 121.3 . .
C34 C33 H33A 121.3 . .
C35 C34 C33 120.9(18) . .
C35 C34 H34A 119.5 . .
C33 C34 H34A 119.5 . .
C34 C35 C36 117.3(16) . .
C34 C35 H35A 121.3 . .
C36 C35 H35A 121.3 . .
N9 C36 C35 123.1(12) . .
N9 C36 H36A 118.5 . .
C35 C36 H36A 118.5 . .
N10 C37 Cr1 176.0(9) . .
N11 C38 Cr1 178.5(12) . .
N12 C39 Cr1 178.2(13) . .
N13 C40 Cr2 176.9(7) . .
N14 C41 Cr2 176.6(7) . .
N15 C42 Cr2 178.1(7) . .
N16 C43 Cr3 177.0(8) . .
N17 C44 Cr3 173.9(11) . .
N18 C45 Cr3 176.7(10) . .
N19 C46 Cr3 176.4(9) . .
N20 C47 Cr3 176.8(10) . .
N21 C48 Cr3 175.4(8) . .
C1 N1 C5 123.3(13) . .
C1 N1 Cu1 127.3(9) . .
C5 N1 Cu1 109.4(10) . .
C6 N2 C7 109.8(11) . .
C6 N2 Cu1 109.5(8) . .
C7 N2 Cu1 111.1(8) . .
C6 N2 H2 125.1 . .
C7 N2 H2 125.1 . .
Cu1 N2 H2 52.9 . .
C12 N3 C8 121.4(13) . .
C12 N3 Cu1 127.9(9) . .
C8 N3 Cu1 110.6(11) . .
C13 N4 C17 118.1(10) . .
C13 N4 Cu2 128.3(8) . .
C17 N4 Cu2 113.4(8) . .
C19 N5 C18 115.7(8) . .
C19 N5 Cu2 107.0(6) . .
C18 N5 Cu2 109.0(6) . .
C19 N5 H5 122.2 . .
C18 N5 H5 122.2 . .
Cu2 N5 H5 54.5 . .
C20 N6 C24 119.0(9) . .
C20 N6 Cu2 113.5(8) . .
C24 N6 Cu2 127.4(7) . .
C25 N7 C29 123.2(12) . .
C25 N7 Cu3 123.5(9) . .
C29 N7 Cu3 113.2(10) . .
C30 N8 C31 115.0(10) . .
C30 N8 Cu3 109.1(8) . .
C31 N8 Cu3 107.3(7) . .
C30 N8 H8 122.5 . .
C31 N8 H8 122.5 . .
Cu3 N8 H8 54.4 . .
C36 N9 C32 120.7(11) . .
C36 N9 Cu3 127.3(8) . .
C32 N9 Cu3 112.0(9) . .
C37 N10 Cu1 175.2(8) . .
C40 N13 Cu1 154.3(6) . .
C41 N14 Cu2 152.6(6) . .
C42 N15 Cu3 151.2(6) . 2_546
C43 N16 Cu2 177.6(7) . .
C48 N21 Cu3 178.3(8) . .

loop_
_geom_bond_atom_site_label_1
_geom_bond_atom_site_label_2
_geom_bond_distance
_geom_bond_site_symmetry_2
Cr1 C37 2.042(8) .
Cr1 C37 2.042(8) 3_666
Cr1 C38 2.099(13) 3_666
Cr1 C38 2.099(13) .
Cr1 C39 2.104(12) 3_666
Cr1 C39 2.104(12) .
Cr2 C42 2.052(7) .
Cr2 C42 2.052(7) 3_566
Cr2 C41 2.065(8) 3_566
Cr2 C41 2.065(9) .
Cr2 C40 2.087(8) 3_566
Cr2 C40 2.087(8) .
Cr3 C44 2.007(12) .
Cr3 C48 2.018(8) .
Cr3 C47 2.041(13) .
Cr3 C45 2.053(11) .
Cr3 C43 2.054(9) .
Cr3 C46 2.073(11) .
Cu1 N10 1.960(8) .
Cu1 N3 1.988(9) .
Cu1 N2 1.995(8) .
Cu1 N1 2.042(9) .
Cu1 N13 2.288(7) .
Cu2 N16 1.937(7) .
Cu2 N6 1.990(8) .
Cu2 N4 2.006(8) .
Cu2 N5 2.030(7) .
Cu2 N14 2.238(7) .
Cu3 N21 1.977(8) .
Cu3 N9 2.020(9) .
Cu3 N7 2.022(9) .
Cu3 N8 2.029(7) .
Cu3 N15 2.286(7) 2_556
C1 N1 1.298(13) .
C1 C2 1.38(3) .
C1 H1A 0.9300 .
C2 C3 1.14(4) .
C2 H2A 0.9300 .
C3 C4 1.36(3) .
C3 H3A 0.9300 .
C4 C5 1.53(2) .
C4 H4A 0.9300 .
C5 N1 1.386(15) .
C5 C6 1.599(19) .
C6 N2 1.383(15) .
C6 H6A 0.9700 .
C6 H6B 0.9700 .
C7 N2 1.388(14) .
C7 C8 1.429(18) .
C7 H7A 0.9700 .
C7 H7B 0.9700 .
C8 N3 1.363(15) .
C8 C9 1.42(2) .
C9 C10 1.26(2) .
C9 H9A 0.9300 .
C10 C11 1.37(2) .
C10 H10A 0.9300 .
C11 C12 1.483(18) .
C11 H11A 0.9300 .
C12 N3 1.249(14) .
C12 H12A 0.9300 .
C13 N4 1.353(12) .
C13 C14 1.361(15) .
C13 H13A 0.9300 .
C14 C15 1.370(19) .
C14 H14A 0.9300 .
C15 C16 1.383(18) .
C15 H15A 0.9300 .
C16 C17 1.442(16) .
C16 H16A 0.9300 .
C17 N4 1.373(12) .
C17 C18 1.466(14) .
C18 N5 1.460(11) .
C18 H18A 0.9700 .
C18 H18B 0.9700 .
C19 N5 1.426(12) .
C19 C20 1.516(14) .
C19 H19A 0.9700 .
C19 H19B 0.9700 .
C20 N6 1.338(11) .
C20 C21 1.347(16) .
C21 C22 1.36(2) .
C21 H21A 0.9300 .
C22 C23 1.453(19) .
C22 H22A 0.9300 .
C23 C24 1.424(14) .
C23 H23A 0.9300 .
C24 N6 1.362(12) .
C24 H24A 0.9300 .
C25 N7 1.331(14) .
C25 C26 1.35(3) .
C25 H25A 0.9300 .
C26 C27 1.25(4) .
C26 H26A 0.9300 .
C27 C28 1.43(3) .
C27 H27A 0.9300 .
C28 C29 1.45(2) .
C28 H28A 0.9300 .
C29 N7 1.353(13) .
C29 C30 1.500(17) .
C30 N8 1.407(14) .
C30 H30A 0.9700 .
C30 H30B 0.9700 .
C31 N8 1.464(14) .
C31 C32 1.519(16) .
C31 H31A 0.9700 .
C31 H31B 0.9700 .
C32 N9 1.360(12) .
C32 C33 1.377(17) .
C33 C34 1.41(2) .
C33 H33A 0.9300 .
C34 C35 1.369(19) .
C34 H34A 0.9300 .
C35 C36 1.369(16) .
C35 H35A 0.9300 .
C36 N9 1.307(12) .
C36 H36A 0.9300 .
C37 N10 1.116(9) .
C38 N11 1.141(12) .
C39 N12 1.098(12) .
C40 N13 1.134(8) .
C41 N14 1.149(9) .
C42 N15 1.135(8) .
C43 N16 1.175(9) .
C44 N17 1.138(12) .
C45 N18 1.101(11) .
C46 N19 1.136(11) .
C47 N20 1.149(12) .
C48 N21 1.166(9) .
N2 H2 0.8600 .
N5 H5 0.8600 .
N8 H8 0.8600 .
N15 Cu3 2.286(7) 2_546

loop_
_geom_torsion_atom_site_label_1
_geom_torsion_atom_site_label_2
_geom_torsion_atom_site_label_3
_geom_torsion_atom_site_label_4
_geom_torsion
_geom_torsion_site_symmetry_1
_geom_torsion_site_symmetry_4
N1 C1 C2 C3 -6(4) . .
C1 C2 C3 C4 12(6) . .
C2 C3 C4 C5 -11(5) . .
C3 C4 C5 N1 3(2) . .
C3 C4 C5 C6 -179.9(18) . .
N1 C5 C6 N2 23.1(14) . .
C4 C5 C6 N2 -153.5(12) . .
N2 C7 C8 N3 -28.8(14) . .
N2 C7 C8 C9 152.6(13) . .
N3 C8 C9 C10 -2(3) . .
C7 C8 C9 C10 176.7(18) . .
C8 C9 C10 C11 0(4) . .
C9 C10 C11 C12 3(3) . .
C10 C11 C12 N3 -4(2) . .
N4 C13 C14 C15 -4(2) . .
C13 C14 C15 C16 2(3) . .
C14 C15 C16 C17 -1(2) . .
C15 C16 C17 N4 1.1(18) . .
C15 C16 C17 C18 178.5(12) . .
N4 C17 C18 N5 -28.3(12) . .
C16 C17 C18 N5 154.2(10) . .
N5 C19 C20 N6 26.3(12) . .
N5 C19 C20 C21 -157.2(10) . .
N6 C20 C21 C22 -1(2) . .
C19 C20 C21 C22 -177.0(12) . .
C20 C21 C22 C23 -2(2) . .
C21 C22 C23 C24 4(2) . .
C22 C23 C24 N6 -3.1(15) . .
N7 C25 C26 C27 3(3) . .
C25 C26 C27 C28 -6(5) . .
C26 C27 C28 C29 5(4) . .
C27 C28 C29 N7 0.2(19) . .
C27 C28 C29 C30 178.9(15) . .
N7 C29 C30 N8 -25.2(14) . .
C28 C29 C30 N8 156.1(12) . .
N8 C31 C32 N9 26.4(12) . .
N8 C31 C32 C33 -154.2(11) . .
N9 C32 C33 C34 3(2) . .
C31 C32 C33 C34 -176.5(13) . .
C32 C33 C34 C35 -6(2) . .
C33 C34 C35 C36 5(2) . .
C34 C35 C36 N9 -2(2) . .
C37 Cr1 C37 N10 16(100) 3_666 .
C38 Cr1 C37 N10 -57(12) 3_666 .
C38 Cr1 C37 N10 123(12) . .
C39 Cr1 C37 N10 -146(12) 3_666 .
C39 Cr1 C37 N10 34(12) . .
C37 Cr1 C38 N11 96(41) . .
C37 Cr1 C38 N11 -84(41) 3_666 .
C38 Cr1 C38 N11 -120(100) 3_666 .
C39 Cr1 C38 N11 5(41) 3_666 .
C39 Cr1 C38 N11 -175(100) . .
C37 Cr1 C39 N12 3(46) . .
C37 Cr1 C39 N12 -177(100) 3_666 .
C38 Cr1 C39 N12 92(46) 3_666 .
C38 Cr1 C39 N12 -88(46) . .
C39 Cr1 C39 N12 -115(100) 3_666 .
C42 Cr2 C40 N13 139(14) . .
C42 Cr2 C40 N13 -41(14) 3_566 .
C41 Cr2 C40 N13 50(14) 3_566 .
C41 Cr2 C40 N13 -130(14) . .
C40 Cr2 C40 N13 -130(63) 3_566 .
C42 Cr2 C41 N14 44(12) . .
C42 Cr2 C41 N14 -136(12) 3_566 .
C41 Cr2 C41 N14 -58(100) 3_566 .
C40 Cr2 C41 N14 135(12) 3_566 .
C40 Cr2 C41 N14 -45(12) . .
C42 Cr2 C42 N15 -21(23) 3_566 .
C41 Cr2 C42 N15 86(20) 3_566 .
C41 Cr2 C42 N15 -94(20) . .
C40 Cr2 C42 N15 176(100) 3_566 .
C40 Cr2 C42 N15 -4(20) . .
C44 Cr3 C43 N16 -158(14) . .
C48 Cr3 C43 N16 -109(44) . .
C47 Cr3 C43 N16 -66(14) . .
C45 Cr3 C43 N16 112(14) . .
C46 Cr3 C43 N16 24(14) . .
C48 Cr3 C44 N17 -175(12) . .
C47 Cr3 C44 N17 -88(12) . .
C45 Cr3 C44 N17 97(12) . .
C43 Cr3 C44 N17 5(12) . .
C46 Cr3 C44 N17 26(15) . .
C44 Cr3 C45 N18 117(20) . .
C48 Cr3 C45 N18 25(20) . .
C47 Cr3 C45 N18 3(22) . .
C43 Cr3 C45 N18 -155(20) . .
C46 Cr3 C45 N18 -69(20) . .
C44 Cr3 C46 N19 -16(20) . .
C48 Cr3 C46 N19 -175(100) . .
C47 Cr3 C46 N19 98(17) . .
C45 Cr3 C46 N19 -88(17) . .
C43 Cr3 C46 N19 5(17) . .
C44 Cr3 C47 N20 -115(24) . .
C48 Cr3 C47 N20 -23(24) . .
C45 Cr3 C47 N20 -1(27) . .
C43 Cr3 C47 N20 157(24) . .
C46 Cr3 C47 N20 70(24) . .
C44 Cr3 C48 N21 71(10) . .
C47 Cr3 C48 N21 -20(10) . .
C45 Cr3 C48 N21 162(10) . .
C43 Cr3 C48 N21 22(50) . .
C46 Cr3 C48 N21 -111(10) . .
C2 C1 N1 C5 1(2) . .
C2 C1 N1 Cu1 -179.5(16) . .
C4 C5 N1 C1 0.4(14) . .
C6 C5 N1 C1 -177.1(10) . .
C4 C5 N1 Cu1 -179.4(7) . .
C6 C5 N1 Cu1 3.1(11) . .
N10 Cu1 N1 C1 -7.2(9) . .
N3 Cu1 N1 C1 137.2(12) . .
N2 Cu1 N1 C1 161.4(9) . .
N13 Cu1 N1 C1 -106.6(9) . .
N10 Cu1 N1 C5 172.6(6) . .
N3 Cu1 N1 C5 -43.0(14) . .
N2 Cu1 N1 C5 -18.8(6) . .
N13 Cu1 N1 C5 73.3(6) . .
C5 C6 N2 C7 -159.8(9) . .
C5 C6 N2 Cu1 -37.6(12) . .
C8 C7 N2 C6 162.7(10) . .
C8 C7 N2 Cu1 41.4(11) . .
N10 Cu1 N2 C6 128(2) . .
N3 Cu1 N2 C6 -155.0(9) . .
N1 Cu1 N2 C6 32.8(9) . .
N13 Cu1 N2 C6 -61.4(9) . .
N10 Cu1 N2 C7 -111(2) . .
N3 Cu1 N2 C7 -33.5(8) . .
N1 Cu1 N2 C7 154.3(8) . .
N13 Cu1 N2 C7 60.1(8) . .
C11 C12 N3 C8 3.2(19) . .
C11 C12 N3 Cu1 -178.1(9) . .
C9 C8 N3 C12 0.0(18) . .
C7 C8 N3 C12 -178.6(12) . .
C9 C8 N3 Cu1 -178.9(11) . .
C7 C8 N3 Cu1 2.5(13) . .
N10 Cu1 N3 C12 6.3(11) . .
N2 Cu1 N3 C12 -162.5(11) . .
N1 Cu1 N3 C12 -138.0(12) . .
N13 Cu1 N3 C12 105.7(11) . .
N10 Cu1 N3 C8 -174.8(7) . .
N2 Cu1 N3 C8 16.3(7) . .
N1 Cu1 N3 C8 40.9(15) . .
N13 Cu1 N3 C8 -75.4(7) . .
C14 C13 N4 C17 4.5(18) . .
C14 C13 N4 Cu2 179.9(11) . .
C16 C17 N4 C13 -2.7(14) . .
C18 C17 N4 C13 179.6(9) . .
C16 C17 N4 Cu2 -178.7(8) . .
C18 C17 N4 Cu2 3.6(11) . .
N16 Cu2 N4 C13 5.9(9) . .
N6 Cu2 N4 C13 -141.6(10) . .
N5 Cu2 N4 C13 -160.6(9) . .
N14 Cu2 N4 C13 106.3(9) . .
N16 Cu2 N4 C17 -178.5(7) . .
N6 Cu2 N4 C17 33.9(13) . .
N5 Cu2 N4 C17 14.9(6) . .
N14 Cu2 N4 C17 -78.2(7) . .
C20 C19 N5 C18 -159.4(8) . .
C20 C19 N5 Cu2 -37.7(9) . .
C17 C18 N5 C19 159.5(8) . .
C17 C18 N5 Cu2 38.9(9) . .
N16 Cu2 N5 C19 119.4(14) . .
N6 Cu2 N5 C19 30.3(6) . .
N4 Cu2 N5 C19 -155.8(7) . .
N14 Cu2 N5 C19 -61.8(7) . .
N16 Cu2 N5 C18 -114.9(14) . .
N6 Cu2 N5 C18 156.1(6) . .
N4 Cu2 N5 C18 -30.0(6) . .
N14 Cu2 N5 C18 64.0(6) . .
C21 C20 N6 C24 1.5(16) . .
C19 C20 N6 C24 177.6(8) . .
C21 C20 N6 Cu2 -176.5(11) . .
C19 C20 N6 Cu2 -0.3(11) . .
C23 C24 N6 C20 1.0(14) . .
C23 C24 N6 Cu2 178.6(7) . .
N16 Cu2 N6 C20 176.7(6) . .
N4 Cu2 N6 C20 -35.7(13) . .
N5 Cu2 N6 C20 -16.8(6) . .
N14 Cu2 N6 C20 76.7(6) . .
N16 Cu2 N6 C24 -1.0(8) . .
N4 Cu2 N6 C24 146.6(9) . .
N5 Cu2 N6 C24 165.5(8) . .
N14 Cu2 N6 C24 -101.0(8) . .
C26 C25 N7 C29 1(2) . .
C26 C25 N7 Cu3 -179.9(16) . .
C28 C29 N7 C25 -2.3(15) . .
C30 C29 N7 C25 178.8(10) . .
C28 C29 N7 Cu3 178.2(8) . .
C30 C29 N7 Cu3 -0.7(12) . .
N21 Cu3 N7 C25 4.4(9) . .
N9 Cu3 N7 C25 -140.6(11) . .
N8 Cu3 N7 C25 -162.3(9) . .
N15 Cu3 N7 C25 104.5(8) 2_556 .
N21 Cu3 N7 C29 -176.1(7) . .
N9 Cu3 N7 C29 38.9(13) . .
N8 Cu3 N7 C29 17.2(7) . .
N15 Cu3 N7 C29 -76.0(7) 2_556 .
C29 C30 N8 C31 158.7(9) . .
C29 C30 N8 Cu3 38.1(11) . .
C32 C31 N8 C30 -159.6(9) . .
C32 C31 N8 Cu3 -38.1(9) . .
N21 Cu3 N8 C30 -119.1(16) . .
N9 Cu3 N8 C30 156.0(8) . .
N7 Cu3 N8 C30 -30.9(8) . .
N15 Cu3 N8 C30 62.6(8) 2_556 .
N21 Cu3 N8 C31 115.7(16) . .
N9 Cu3 N8 C31 30.9(7) . .
N7 Cu3 N8 C31 -156.0(7) . .
N15 Cu3 N8 C31 -62.5(7) 2_556 .
C35 C36 N9 C32 -0.6(17) . .
C35 C36 N9 Cu3 179.5(9) . .
C33 C32 N9 C36 0.0(15) . .
C31 C32 N9 C36 179.5(9) . .
C33 C32 N9 Cu3 179.9(9) . .
C31 C32 N9 Cu3 -0.6(10) . .
N21 Cu3 N9 C36 -4.0(9) . .
N7 Cu3 N9 C36 141.2(11) . .
N8 Cu3 N9 C36 162.8(9) . .
N15 Cu3 N9 C36 -103.8(8) 2_556 .
N21 Cu3 N9 C32 176.1(6) . .
N7 Cu3 N9 C32 -38.7(13) . .
N8 Cu3 N9 C32 -17.1(6) . .
N15 Cu3 N9 C32 76.3(6) 2_556 .
Cr1 C37 N10 Cu1 30(21) . .
N3 Cu1 N10 C37 -67(10) . .
N2 Cu1 N10 C37 8(12) . .
N1 Cu1 N10 C37 102(10) . .
N13 Cu1 N10 C37 -163(10) . .
Cr2 C40 N13 Cu1 -4(16) . .
N10 Cu1 N13 C40 177.4(16) . .
N3 Cu1 N13 C40 78.4(16) . .
N2 Cu1 N13 C40 -0.8(16) . .
N1 Cu1 N13 C40 -84.6(16) . .
Cr2 C41 N14 Cu2 2(13) . .
N16 Cu2 N14 C41 176.6(14) . .
N6 Cu2 N14 C41 -85.1(14) . .
N4 Cu2 N14 C41 77.5(14) . .
N5 Cu2 N14 C41 -3.1(14) . .
Cr2 C42 N15 Cu3 -44(21) . 2_546
Cr3 C43 N16 Cu2 -4(31) . .
N6 Cu2 N16 C43 151(18) . .
N4 Cu2 N16 C43 -19(18) . .
N5 Cu2 N16 C43 64(18) . .
N14 Cu2 N16 C43 -115(18) . .
Cr3 C48 N21 Cu3 25(34) . .
N9 Cu3 N21 C48 2(26) . .
N7 Cu3 N21 C48 -167(26) . .
N8 Cu3 N21 C48 -81(26) . .
N15 Cu3 N21 C48 97(26) 2_556 .
